data_1007194
loop_
_publ_author_name
'Averbuch-Pouchot, M T'
'Durif, A'

_publ_section_title
;
Crystal chemistry of cyclo-hexaphosphates. XV.Structures of sodium
ammonium cyclo-hexaphosphate dihydrate and sodium rubidium cyclo-
hexaphosphate hexahydrate
;
_journal_coden_ASTM ACSCEE
_journal_name_full 'Acta Crystallographica C (39,1983-)'
_journal_page_first 932
_journal_page_last 936
_journal_volume 47
_journal_year 1991
_chemical_formula_structural 'Na4 Rb2 (P6 O18) (H2 O)6'
_chemical_formula_sum 'H12 Na4 O24 P6 Rb2'
_chemical_name_systematic
;
Tetrasodium dirubidium cyclo-hexaphosphate hexahydrate
;
_space_group_IT_number 2
_symmetry_cell_setting triclinic
_symmetry_Int_Tables_number 2
_symmetry_space_group_name_Hall '-P 1'
_symmetry_space_group_name_H-M 'P -1'
_cell_angle_alpha 113.92(4)
_cell_angle_beta 102.29(4)
_cell_angle_gamma 85.00(4)
_cell_formula_units_Z 1
_cell_length_a 7.532(3)
_cell_length_b 9.752(3)
_cell_length_c 8.730(3)
_cell_volume 572.7
_refine_ls_R_factor_all 0.04
_cod_database_code 1007194

loop_
_symmetry_equiv_pos_as_xyz
x,y,z
-x,-y,-z

loop_
_atom_site_label
_atom_site_type_symbol
_atom_site_symmetry_multiplicity
_atom_site_Wyckoff_symbol
_atom_site_fract_x
_atom_site_fract_y
_atom_site_fract_z
_atom_site_occupancy
_atom_site_attached_hydrogens
_atom_site_calc_flag
Rb1 Rb1+ 2 i 0.24345(5) 0.37992(4) 0.84913(4) 1. 0 d
P1 P5+ 2 i 0.0750(1) 0.24108(8) 0.13752(9) 1. 0 d
P2 P5+ 2 i 0.7412(1) 0.88303(8) 0.61883(9) 1. 0 d
P3 P5+ 2 i 0.2429(1) 0.80028(8) 0.12834(9) 1. 0 d
Na1 Na1+ 2 i 0.5352(2) 0.2863(2) 0.2214(2) 1. 0 d
Na2 Na1+ 2 i 0.1511(2) 0.8597(2) 0.5250(2) 1. 0 d
O1 O2- 2 i 0.7600(3) 0.7884(3) 0.9380(3) 1. 0 d
O2 O2- 2 i -0.0182(4) 0.6013(3) 0.7729(3) 1. 0 d
O3 O2- 2 i 0.0860(3) 0.1553(2) 0.2615(3) 1. 0 d
O4 O2- 2 i 0.0911(3) 0.8521(3) 0.0036(3) 1. 0 d
O5 O2- 2 i 0.3316(3) 0.9614(2) 0.2529(3) 1. 0 d
O6 O2- 2 i 0.8168(4) 0.9068(3) 0.4883(3) 1. 0 d
O7 O2- 2 i 0.5937(4) 0.7737(3) 0.5698(3) 1. 0 d
O8 O2- 2 i 0.1556(4) 0.7386(3) 0.2239(3) 1. 0 d
O9 O2- 2 i 0.6150(3) 0.2883(3) 0.9660(3) 1. 0 d
O10 O2- 2 i 0.3327(4) 0.9537(3) 0.8047(3) 1. 0 d
O11 O2- 2 i 0.5511(4) 0.4669(3) 0.7129(4) 1. 0 d
O12 O2- 2 i 0.1936(4) 0.6218(3) 0.5519(3) 1. 0 d
H1 H1+ 2 i 0.31(1) 0.017(8) 0.886(9) 1. 0 d
H2 H1+ 2 i 0.41(1) 0.017(9) 0.81(1) 1. 0 d
H3 H1+ 2 i 0.490(9) 0.604(7) 0.370(8) 1. 0 d
H4 H1+ 2 i 0.37(1) 0.609(8) 0.286(9) 1. 0 d
H5 H1+ 2 i 0.188(9) 0.545(7) 0.453(8) 1. 0 d
H6 H1+ 2 i 0.14(1) 0.586(8) 0.616(9) 1. 0 d

loop_
_atom_type_symbol
_atom_type_oxidation_number
Rb1+ 1.000
P5+ 5.000
Na1+ 1.000
O2- -2.000
H1+ 1.000
